data_2001365
loop_
_publ_author_name
'Mansuetto, M. F.'
'Jobic, S.'
'Ng, H. P.'
'Ibers, J. A.'

_publ_section_title
;
 Structure of UOSe
;
_journal_issue 9
_journal_name_full 'Acta Crystallographica Section C'
_journal_page_first 1584
_journal_page_last 1585
_journal_paper_doi 10.1107/S0108270193002380
_journal_volume 49
_journal_year 1993
_chemical_formula_moiety 'U1 O1 Se1'
_chemical_formula_sum 'O Se U'
_chemical_formula_weight 332.99
_chemical_name_systematic
;
uranium oxyselenide
;
_space_group_IT_number 129
_symmetry_cell_setting tetragonal
_symmetry_space_group_name_Hall '-P 4a 2a'
_symmetry_space_group_name_H-M 'P 4/n m m :2'
_cell_angle_alpha 90.00
_cell_angle_beta 90.00
_cell_angle_gamma 90.00
_cell_formula_units_Z 2
_cell_length_a 3.885(4)
_cell_length_b 3.885(4)
_cell_length_c 6.947(4)
_cell_measurement_reflns_used 21
_cell_measurement_temperature 113
_cell_measurement_theta_max 17.80
_cell_measurement_theta_min 7.43
_cell_volume 104.85(16)
_computing_cell_refinement 'CELREF, local program'
_computing_data_reduction 'NUPICK, local program'
_computing_molecular_graphics 'SHELXTL/PC (Sheldrick, 1990)'
_computing_publication_material 'SHELXL92 and DATABL, local program'
_computing_structure_refinement SHELXL92
_computing_structure_solution
;
XS ??Subroutine of SHELXTL/PC ??(Sheldrick, 1990)
;
_diffrn_ambient_temperature 113
_diffrn_measurement_device 'Picker diffractometer'
_diffrn_measurement_method \q-2\q
_diffrn_radiation_monochromator graphite
_diffrn_radiation_source 'fine-focus sealed tube'
_diffrn_radiation_type MoK\a
_diffrn_radiation_wavelength 0.7093
_diffrn_reflns_av_R_equivalents 0.0644
_diffrn_reflns_av_sigmaI/netI 0.0238
_diffrn_reflns_limit_h_max 5
_diffrn_reflns_limit_h_min -5
_diffrn_reflns_limit_k_max 5
_diffrn_reflns_limit_k_min -5
_diffrn_reflns_limit_l_max 9
_diffrn_reflns_limit_l_min -9
_diffrn_reflns_number 1169
_diffrn_reflns_theta_max 30.07
_diffrn_reflns_theta_min 2.93
_diffrn_standards_decay_% 0
_diffrn_standards_interval_count 100
_diffrn_standards_number 6
_exptl_absorpt_coefficient_mu 94.31
_exptl_absorpt_correction_T_max 0.827
_exptl_absorpt_correction_T_min 0.061
_exptl_absorpt_correction_type analytical
_exptl_crystal_colour black
_exptl_crystal_density_diffrn 10.547
_exptl_crystal_description 'flat needle'
_exptl_crystal_F_000 268
_exptl_crystal_size_max 0.372
_exptl_crystal_size_mid 0.048
_exptl_crystal_size_min 0.002
_refine_diff_density_max 4.592
_refine_diff_density_min -1.537
_refine_ls_extinction_coef 0.034(4)
_refine_ls_extinction_method 'SHELXL92 (Sheldrick, 1992)'
_refine_ls_goodness_of_fit_all 1.079
_refine_ls_goodness_of_fit_obs 1.094
_refine_ls_matrix_type full
_refine_ls_number_parameters 10
_refine_ls_number_reflns 116
_refine_ls_number_restraints 0
_refine_ls_restrained_S_all 1.079
_refine_ls_restrained_S_obs 1.094
_refine_ls_R_factor_all 0.0226
_refine_ls_R_factor_obs 0.0215
_refine_ls_shift/esd_max 0.113
_refine_ls_shift/esd_mean 0.033
_refine_ls_structure_factor_coef Fsqd
_refine_ls_weighting_scheme 'calc, w = 1/[\s^2^(F~o~^2^)+0.0016F^2^]'
_refine_ls_wR_factor_all 0.0491
_refine_ls_wR_factor_obs 0.0481
_reflns_number_observed 109
_reflns_number_total 116
_reflns_observed_criterion I>2\s(I)
_cod_data_source_file st1058.cif
_cod_data_source_block st1058_structure_1_of_1
_cod_original_cell_volume 104.9(2)
_cod_original_sg_symbol_H-M 'P 4/n m m'
_cod_original_formula_sum 'O1 U1 Se1'
_cod_database_code 2001365

loop_
_symmetry_equiv_pos_as_xyz
'x, y, z'
'-x+1/2, -y+1/2, z'
'-y+1/2, x, z'
'y, -x+1/2, z'
'-x, y+1/2, -z'
'x+1/2, -y, -z'
'y+1/2, x+1/2, -z'
'-y, -x, -z'
'-x, -y, -z'
'x-1/2, y-1/2, -z'
'y-1/2, -x, -z'
'-y, x-1/2, -z'
'x, -y-1/2, z'
'-x-1/2, y, z'
'-y-1/2, -x-1/2, z'
'y, x, z'

loop_
_atom_site_aniso_label
_atom_site_aniso_U_11
_atom_site_aniso_U_22
_atom_site_aniso_U_33
_atom_site_aniso_U_12
_atom_site_aniso_U_13
_atom_site_aniso_U_23
U 0.0029(3) 0.0029(3) 0.0043(4) 0.000 0.000 0.000
Se 0.0037(4) 0.0037(4) 0.0054(7) 0.000 0.000 0.000
O 0.006(2) 0.006(2) 0.008(4) 0.000 0.000 0.000

loop_
_atom_site_label
_atom_site_fract_x
_atom_site_fract_y
_atom_site_fract_z
_atom_site_U_iso_or_equiv
_atom_site_thermal_displace_type
_atom_site_calc_flag
_atom_site_refinement_flags
_atom_site_occupancy
_atom_site_disorder_group
_atom_site_type_symbol
U 0.25 0.25 0.18946(7) 0.0034(3) Uani d S 1 . U
Se 0.25 0.25 0.6328(2) 0.0043(4) Uani d S 1 . Se
O 0.75 0.25 0.0000 0.007(2) Uani d S 1 . O

loop_
_atom_type_symbol
_atom_type_description
_atom_type_scat_dispersion_real
_atom_type_scat_dispersion_imag
_atom_type_scat_source
Se Se -0.0929 .2259
;
 International Tables for X-ray Crystallography (1992, Vol. C, Tables 4.2.6.8
and 6.1.1.4)
;
U U -9.6767 9.6646
;
 International Tables for X-ray Crystallography (1992, Vol. C, Tables 4.2.6.8
and 6.1.1.4)
;
O O 0.0106 0.0060
;
 International Tables for X-ray Crystallography (1992, Vol. C, Tables 4.2.6.8
 and 6.1.1.4)
;

loop_
_geom_angle_atom_site_label_1
_geom_angle_atom_site_label_2
_geom_angle_atom_site_label_3
_geom_angle_site_symmetry_1
_geom_angle_site_symmetry_3
_geom_angle
_geom_angle_publ_flag
O U O 9_655 1_455 71.66(9) yes
O U O 9_655 9_665 111.76(9) yes
O U O 1_455 9_665 71.66(9) ?
O U O 9_655 . 71.66(9) ?
O U O 1_455 . 111.76(9) ?
O U O 9_665 . 71.66(9) ?
O U Se 9_655 9_666 139.81(6) yes
O U Se 1_455 9_666 139.81(6) ?
O U Se 9_665 9_666 72.30(9) yes
O U Se . 9_666 72.30(9) ?
O U Se 9_655 9_556 72.30(9) ?
O U Se 1_455 9_556 72.30(9) ?
O U Se 9_665 9_556 139.81(6) ?
O U Se . 9_556 139.81(6) ?
Se U Se 9_666 9_556 131.60(9) yes
O U Se 9_655 9_566 139.81(6) ?
O U Se 1_455 9_566 72.30(9) ?
O U Se 9_665 9_566 72.30(9) ?
O U Se . 9_566 139.81(6) ?
Se U Se 9_666 9_566 80.33(9) yes
Se U Se 9_556 9_566 80.33(9) ?
O U Se 9_655 9_656 72.30(9) ?
O U Se 1_455 9_656 139.81(6) ?
O U Se 9_665 9_656 139.81(6) ?
O U Se . 9_656 72.30(9) ?
Se U Se 9_666 9_656 80.33(9) ?
Se U Se 9_556 9_656 80.33(9) ?
Se U Se 9_566 9_656 131.60(9) ?
O U Se 9_655 . 124.12(8) yes
O U Se 1_455 . 124.12(8) ?
O U Se 9_665 . 124.12(8) ?
O U Se . . 124.12(8) ?
Se U Se 9_666 . 65.80(9) yes
Se U Se 9_556 . 65.80(9) ?
Se U Se 9_566 . 65.80(9) ?
Se U Se 9_656 . 65.80(9) ?
O U U 9_655 9 35.83(5) ?
O U U 1_455 9 35.83(5) ?
O U U 9_665 9 91.98(9) ?
O U U . 9 91.98(9) ?
Se U U 9_666 9 160.42(4) ?
Se U U 9_556 9 67.98(9) ?
Se U U 9_566 9 106.48(9) ?
Se U U 9_656 9 106.48(9) ?
Se U U . 9 133.78(7) ?
O U U 9_655 9_565 91.98(9) ?
O U U 1_455 9_565 35.83(5) ?
O U U 9_665 9_565 35.83(5) ?
O U U . 9_565 91.98(9) ?
Se U U 9_666 9_565 106.48(9) ?
Se U U 9_556 9_565 106.48(9) ?
Se U U 9_566 9_565 67.98(9) ?
Se U U 9_656 9_565 160.42(4) ?
Se U U . 9_565 133.78(7) ?
U U U 9 9_565 61.40(8) ?
O U U 9_655 9_655 35.83(5) ?
O U U 1_455 9_655 91.98(9) ?
O U U 9_665 9_655 91.98(9) ?
O U U . 9_655 35.83(5) ?
Se U U 9_666 9_655 106.48(9) ?
Se U U 9_556 9_655 106.48(9) ?
Se U U 9_566 9_655 160.42(4) ?
Se U U 9_656 9_655 67.98(9) ?
Se U U . 9_655 133.78(7) ?
U U U 9 9_655 61.40(8) ?
U U U 9_565 9_655 92.44(9) ?
U Se U 9_666 9_556 131.60(9) ?
U Se U 9_666 9_566 80.33(9) ?
U Se U 9_556 9_566 80.33(9) ?
U Se U 9_666 9_656 80.33(9) ?
U Se U 9_556 9_656 80.33(9) ?
U Se U 9_566 9_656 131.60(9) ?
U Se U 9_666 . 114.20(9) ?
U Se U 9_556 . 114.20(9) ?
U Se U 9_566 . 114.20(9) ?
U Se U 9_656 . 114.20(9) ?
U O U 9_655 1_655 108.34(9) ?
U O U 9_655 9_665 111.76(9) ?
U O U 1_655 9_665 108.34(9) ?
U O U 9_655 . 108.34(9) ?
U O U 1_655 . 111.76(9) ?
U O U 9_665 . 108.34(9) ?

loop_
_geom_bond_atom_site_label_1
_geom_bond_atom_site_label_2
_geom_bond_site_symmetry_2
_geom_bond_distance
_geom_bond_publ_flag
U O 9_655 2.346(4) yes
U O 1_455 2.346(4) ?
U O 9_665 2.346(4) ?
U O . 2.346(4) ?
U Se 9_666 3.012(5) yes
U Se 9_556 3.012(5) ?
U Se 9_566 3.012(5) ?
U Se 9_656 3.012(5) ?
U Se . 3.080(5) yes
U U 9 3.805(6) ?
U U 9_565 3.805(6) ?
U U 9_655 3.805(6) ?
Se U 9_666 3.012(5) ?
Se U 9_556 3.012(5) ?
Se U 9_566 3.012(5) ?
Se U 9_656 3.012(5) ?
O U 9_655 2.346(4) ?
O U 1_655 2.346(4) ?
O U 9_665 2.346(4) ?
